data_7221611
loop_
_publ_author_name
'Zhang, Xiutang'
'Fan, Liming'
'Fan, Weiliu'
'Li, Bin'
'Zhao, Xian'

_publ_section_title
;
 Assembly of a series of d10coordination polymers based on W-shaped
 1,3-di(2&#x2032;,4&#x2032;-dicarboxyphenyl)benzene: from syntheses,
 structural diversity, luminescence, to photocatalytic properties
;
_journal_issue 35
_journal_name_full CrystEngComm
_journal_page_first 6681
_journal_paper_doi 10.1039/C5CE01157D
_journal_volume 17
_journal_year 2015
_chemical_formula_sum 'C22 H18 N0 O11 Zn'
_chemical_formula_weight 523.73
_chemical_name_systematic
; 
 ? 
;
_space_group_IT_number 62
_symmetry_cell_setting orthorhombic
_symmetry_space_group_name_Hall '-P 2ac 2n'
_symmetry_space_group_name_H-M 'P n m a'
_atom_sites_solution_hydrogens geom
_atom_sites_solution_primary direct
_atom_sites_solution_secondary difmap
_audit_creation_method SHELXL-97
_audit_update_record
;
2015-02-14 deposited with the CCDC.
2015-07-22 downloaded from the CCDC.
;
_cell_angle_alpha 90.00
_cell_angle_beta 90.00
_cell_angle_gamma 90.00
_cell_formula_units_Z 4
_cell_length_a 7.7017(3)
_cell_length_b 22.7746(7)
_cell_length_c 11.5195(4)
_cell_measurement_reflns_used 7489
_cell_measurement_temperature 296(2)
_cell_measurement_theta_max 26.88
_cell_measurement_theta_min 3.15
_cell_volume 2020.56(12)
_computing_cell_refinement 'Bruker SAINT'
_computing_data_collection 'Bruker APEX2'
_computing_data_reduction 'Bruker SAINT'
_computing_molecular_graphics 'Bruker SHELXTL'
_computing_publication_material 'Bruker SHELXTL'
_computing_structure_refinement 'SHELXL-97 (Sheldrick, 1997)'
_computing_structure_solution 'SHELXS-97 (Sheldrick, 1990)'
_diffrn_ambient_temperature 296(2)
_diffrn_measured_fraction_theta_full 0.999
_diffrn_measured_fraction_theta_max 0.999
_diffrn_measurement_device_type 'Bruker APEX-II CCD'
_diffrn_measurement_method '\f and \w scans'
_diffrn_radiation_monochromator graphite
_diffrn_radiation_source 'fine-focus sealed tube'
_diffrn_radiation_type MoK\a
_diffrn_radiation_wavelength 0.71073
_diffrn_reflns_av_R_equivalents 0.0700
_diffrn_reflns_av_sigmaI/netI 0.0279
_diffrn_reflns_limit_h_max 9
_diffrn_reflns_limit_h_min -9
_diffrn_reflns_limit_k_max 27
_diffrn_reflns_limit_k_min -27
_diffrn_reflns_limit_l_max 13
_diffrn_reflns_limit_l_min -13
_diffrn_reflns_number 25470
_diffrn_reflns_theta_full 25.00
_diffrn_reflns_theta_max 25.00
_diffrn_reflns_theta_min 3.18
_diffrn_standards_number 0
_exptl_absorpt_coefficient_mu 1.283
_exptl_absorpt_correction_T_max 0.8911
_exptl_absorpt_correction_T_min 0.7825
_exptl_absorpt_correction_type multi-scan
_exptl_absorpt_process_details '(SADABS; Bruker, 2001)'
_exptl_crystal_colour colorless
_exptl_crystal_density_diffrn 1.722
_exptl_crystal_density_method 'not measured'
_exptl_crystal_description block
_exptl_crystal_F_000 1072
_exptl_crystal_size_max 0.20
_exptl_crystal_size_mid 0.18
_exptl_crystal_size_min 0.09
_refine_diff_density_max 0.511
_refine_diff_density_min -0.457
_refine_diff_density_rms 0.065
_refine_ls_extinction_method none
_refine_ls_goodness_of_fit_ref 1.005
_refine_ls_hydrogen_treatment mixed
_refine_ls_matrix_type full
_refine_ls_number_parameters 171
_refine_ls_number_reflns 1831
_refine_ls_number_restraints 6
_refine_ls_restrained_S_all 1.003
_refine_ls_R_factor_all 0.0402
_refine_ls_R_factor_gt 0.0296
_refine_ls_shift/su_max 0.005
_refine_ls_shift/su_mean 0.000
_refine_ls_structure_factor_coef Fsqd
_refine_ls_weighting_details 'calc w=1/[\s^2^(Fo^2^)+(0.0320P)^2^+2.5950P] where P=(Fo^2^+2Fc^2^)/3'
_refine_ls_weighting_scheme calc
_refine_ls_wR_factor_gt 0.0674
_refine_ls_wR_factor_ref 0.0720
_reflns_number_gt 1551
_reflns_number_total 1831
_reflns_threshold_expression >2sigma(I)
_cod_data_source_file c5ce01157d2.cif
_cod_data_source_block 1raw
_cod_depositor_comments
;
The following automatic conversions were performed:

'_symmetry_cell_setting' value 'Orthorhombic' changed to
'orthorhombic' according to
/usr/data/users/saulius/crontab/automatic-downloads/rss-feeds/RSC/lib/dictionaries/cif_core.dic
dictionary named 'cif_core.dic' version 2.4.2 from 2011-04-26.

Automatic conversion script
Id: cif_fix_values 3271 2015-04-21 07:52:19Z andrius 

 Adding full bibliography for 7221611--7221615.cif.
;
_cod_original_sg_symbol_H-M Pnma
_cod_database_code 7221611

loop_
_symmetry_equiv_pos_as_xyz
'x, y, z'
'-x+1/2, -y, z+1/2'
'-x, y+1/2, -z'
'x+1/2, -y+1/2, -z+1/2'
'-x, -y, -z'
'x-1/2, y, -z-1/2'
'x, -y-1/2, z'
'-x-1/2, y-1/2, z-1/2'

loop_
_atom_site_label
_atom_site_type_symbol
_atom_site_fract_x
_atom_site_fract_y
_atom_site_fract_z
_atom_site_U_iso_or_equiv
_atom_site_adp_type
_atom_site_occupancy
_atom_site_symmetry_multiplicity
_atom_site_calc_flag
_atom_site_refinement_flags
C1 C 0.7728(5) 0.7500 0.6185(3) 0.0297(9) Uani 1 2 d S
H1 H 0.8935 0.7500 0.6208 0.036 Uiso 1 2 calc SR
C2 C 0.6850(3) 0.69793(12) 0.6169(2) 0.0275(6) Uani 1 1 d .
H2 H 0.7464 0.6628 0.6189 0.033 Uiso 1 1 calc R
C3 C 0.5056(3) 0.69694(11) 0.6124(2) 0.0221(6) Uani 1 1 d .
C4 C 0.4230(3) 0.63794(11) 0.6143(2) 0.0231(6) Uani 1 1 d .
C5 C 0.4807(4) 0.59889(13) 0.6991(3) 0.0355(7) Uani 1 1 d .
H5 H 0.5611 0.6118 0.7538 0.043 Uiso 1 1 calc R
C6 C 0.4227(4) 0.54206(13) 0.7044(3) 0.0384(7) Uani 1 1 d .
H6 H 0.4620 0.5173 0.7629 0.046 Uiso 1 1 calc R
C7 C 0.3068(3) 0.52175(11) 0.6235(2) 0.0290(6) Uani 1 1 d .
C8 C 0.2435(3) 0.55996(11) 0.5408(2) 0.0253(6) Uani 1 1 d .
H8 H 0.1634 0.5465 0.4866 0.030 Uiso 1 1 calc R
C9 C 0.2969(3) 0.61824(11) 0.5368(2) 0.0205(5) Uani 1 1 d .
C10 C 0.2125(3) 0.65672(10) 0.4474(2) 0.0201(5) Uani 1 1 d .
C11 C 0.2481(4) 0.45985(12) 0.6312(3) 0.0335(7) Uani 1 1 d .
C12 C 0.4187(5) 0.7500 0.6094(3) 0.0215(8) Uani 1 2 d S
H12 H 0.2981 0.7500 0.6053 0.026 Uiso 1 2 calc SR
Zn1 Zn 0.22071(5) 0.7500 0.26278(3) 0.01792(13) Uani 1 2 d S
O1 O 0.3048(2) 0.68852(7) 0.38402(14) 0.0203(4) Uani 1 1 d .
O2 O 0.0515(2) 0.65500(8) 0.44187(17) 0.0306(5) Uani 1 1 d .
O3 O 0.1525(3) 0.44334(9) 0.5430(2) 0.0481(6) Uani 1 1 d .
H3 H 0.1162 0.4100 0.5543 0.072 Uiso 1 1 calc R
O4 O 0.2835(3) 0.42861(8) 0.7125(2) 0.0507(6) Uani 1 1 d .
O5 O -0.0408(3) 0.7500 0.3287(2) 0.0185(5) Uani 1 2 d SD
O6 O 0.1476(2) 0.68339(7) 0.15486(17) 0.0257(4) Uani 1 1 d D
H4W H 0.175(4) 0.6507(6) 0.179(3) 0.080 Uiso 1 1 d D
H3W H 0.0475(18) 0.6859(13) 0.131(3) 0.080 Uiso 1 1 d D
H1W H -0.007(4) 0.7500 0.3961(10) 0.080 Uiso 1 2 d SD
H2W H -0.1467(6) 0.7500 0.321(3) 0.080 Uiso 1 2 d SD

loop_
_atom_site_aniso_label
_atom_site_aniso_U_11
_atom_site_aniso_U_22
_atom_site_aniso_U_33
_atom_site_aniso_U_23
_atom_site_aniso_U_13
_atom_site_aniso_U_12
C1 0.022(2) 0.036(2) 0.032(2) 0.000 -0.0037(17) 0.000
C2 0.0278(15) 0.0256(14) 0.0292(14) 0.0004(11) -0.0054(11) 0.0065(12)
C3 0.0277(15) 0.0210(13) 0.0177(12) 0.0009(10) -0.0045(10) 0.0015(11)
C4 0.0245(14) 0.0199(13) 0.0248(14) 0.0036(11) 0.0001(11) 0.0028(11)
C5 0.0385(17) 0.0286(15) 0.0394(16) 0.0089(13) -0.0152(13) -0.0028(13)
C6 0.0408(17) 0.0275(16) 0.0469(18) 0.0164(13) -0.0134(15) 0.0028(14)
C7 0.0272(15) 0.0175(13) 0.0422(16) 0.0093(12) 0.0000(13) 0.0013(11)
C8 0.0220(13) 0.0193(13) 0.0345(14) 0.0022(11) -0.0023(11) -0.0004(11)
C9 0.0191(13) 0.0187(12) 0.0236(12) 0.0040(10) 0.0026(11) 0.0030(10)
C10 0.0217(13) 0.0158(12) 0.0228(13) -0.0004(10) -0.0016(11) 0.0002(11)
C11 0.0287(16) 0.0222(14) 0.0495(18) 0.0062(13) 0.0046(14) 0.0045(12)
C12 0.0207(19) 0.0231(19) 0.0207(19) 0.000 -0.0029(15) 0.000
Zn1 0.0166(2) 0.0162(2) 0.0210(2) 0.000 -0.00018(17) 0.000
O1 0.0189(9) 0.0185(9) 0.0235(9) 0.0060(7) -0.0003(7) -0.0017(7)
O2 0.0184(10) 0.0267(10) 0.0465(12) 0.0171(9) -0.0024(8) -0.0008(8)
O3 0.0482(13) 0.0232(11) 0.0729(16) 0.0127(11) -0.0130(12) -0.0129(10)
O4 0.0733(16) 0.0206(10) 0.0583(14) 0.0168(10) -0.0074(13) 0.0019(11)
O5 0.0114(12) 0.0248(13) 0.0193(13) 0.000 -0.0025(9) 0.000
O6 0.0241(10) 0.0227(9) 0.0303(10) -0.0055(8) -0.0045(8) 0.0010(8)

loop_
_atom_type_symbol
_atom_type_description
_atom_type_scat_dispersion_real
_atom_type_scat_dispersion_imag
_atom_type_scat_source
C C 0.0033 0.0016 'International Tables Vol C Tables 4.2.6.8 and 6.1.1.4'
H H 0.0000 0.0000 'International Tables Vol C Tables 4.2.6.8 and 6.1.1.4'
N N 0.0061 0.0033 'International Tables Vol C Tables 4.2.6.8 and 6.1.1.4'
O O 0.0106 0.0060 'International Tables Vol C Tables 4.2.6.8 and 6.1.1.4'
Zn Zn 0.2839 1.4301 'International Tables Vol C Tables 4.2.6.8 and 6.1.1.4'

loop_
_geom_angle_atom_site_label_1
_geom_angle_atom_site_label_2
_geom_angle_atom_site_label_3
_geom_angle
_geom_angle_site_symmetry_1
_geom_angle_site_symmetry_3
C2 C1 C2 120.6(4) 7_575 .
C2 C1 H1 119.7 7_575 .
C2 C1 H1 119.7 . .
C1 C2 C3 120.6(3) . .
C1 C2 H2 119.7 . .
C3 C2 H2 119.7 . .
C2 C3 C12 118.1(3) . .
C2 C3 C4 116.2(2) . .
C12 C3 C4 125.7(2) . .
C9 C4 C5 117.8(2) . .
C9 C4 C3 125.4(2) . .
C5 C4 C3 116.8(2) . .
C6 C5 C4 122.0(3) . .
C6 C5 H5 119.0 . .
C4 C5 H5 119.0 . .
C5 C6 C7 120.1(3) . .
C5 C6 H6 120.0 . .
C7 C6 H6 120.0 . .
C6 C7 C8 119.1(2) . .
C6 C7 C11 118.6(3) . .
C8 C7 C11 122.2(3) . .
C7 C8 C9 121.4(2) . .
C7 C8 H8 119.3 . .
C9 C8 H8 119.3 . .
C8 C9 C4 119.5(2) . .
C8 C9 C10 116.9(2) . .
C4 C9 C10 123.6(2) . .
O2 C10 O1 123.7(2) . .
O2 C10 C9 116.7(2) . .
O1 C10 C9 119.6(2) . .
O4 C11 O3 124.0(3) . .
O4 C11 C7 122.5(3) . .
O3 C11 C7 113.4(2) . .
C3 C12 C3 122.0(3) 7_575 .
C3 C12 H12 119.0 7_575 .
C3 C12 H12 119.0 . .
O6 Zn1 O6 96.04(10) . 7_575
O6 Zn1 O1 174.26(7) . 7_575
O6 Zn1 O1 89.69(7) 7_575 7_575
O6 Zn1 O1 89.69(7) . .
O6 Zn1 O1 174.26(7) 7_575 .
O1 Zn1 O1 84.58(9) 7_575 .
O6 Zn1 O5 86.35(7) . 6_656
O6 Zn1 O5 86.35(7) 7_575 6_656
O1 Zn1 O5 93.67(7) 7_575 6_656
O1 Zn1 O5 93.67(7) . 6_656
O6 Zn1 O5 87.51(7) . .
O6 Zn1 O5 87.51(7) 7_575 .
O1 Zn1 O5 93.12(7) 7_575 .
O1 Zn1 O5 93.12(7) . .
O5 Zn1 O5 170.81(6) 6_656 .
C10 O1 Zn1 127.25(16) . .
C11 O3 H3 109.5 . .
Zn1 O5 Zn1 129.51(11) 6_556 .
Zn1 O5 H1W 139(2) 6_556 .
Zn1 O5 H1W 92(2) . .
Zn1 O5 H2W 24(2) 6_556 .
Zn1 O5 H2W 153(2) . .
H1W O5 H2W 114.6(2) . .
Zn1 O6 H4W 114(3) . .
Zn1 O6 H3W 114(3) . .
H4W O6 H3W 114.6(2) . .

loop_
_geom_bond_atom_site_label_1
_geom_bond_atom_site_label_2
_geom_bond_distance
_geom_bond_site_symmetry_2
C1 C2 1.365(3) 7_575
C1 C2 1.365(3) .
C1 H1 0.9300 .
C2 C3 1.383(4) .
C2 H2 0.9300 .
C3 C12 1.382(3) .
C3 C4 1.487(3) .
C4 C9 1.394(4) .
C4 C5 1.394(4) .
C5 C6 1.370(4) .
C5 H5 0.9300 .
C6 C7 1.371(4) .
C6 H6 0.9300 .
C7 C8 1.379(4) .
C7 C11 1.483(4) .
C8 C9 1.390(3) .
C8 H8 0.9300 .
C9 C10 1.500(3) .
C10 O2 1.242(3) .
C10 O1 1.250(3) .
C11 O4 1.207(3) .
C11 O3 1.311(4) .
C12 C3 1.382(3) 7_575
C12 H12 0.9300 .
Zn1 O6 2.0406(17) .
Zn1 O6 2.0406(17) 7_575
Zn1 O1 2.0808(16) 7_575
Zn1 O1 2.0808(16) .
Zn1 O5 2.117(2) 6_656
Zn1 O5 2.152(2) .
O3 H3 0.8200 .
O5 Zn1 2.117(2) 6_556
O5 H1W 0.8199(11) .
O5 H2W 0.8199(11) .
O6 H4W 0.8200(11) .
O6 H3W 0.8200(11) .
